data_4061700
loop_
_publ_author_name
Carpentier
Lehmann

_journal_name_full Organometallics
_journal_paper_doi 10.1021/om050560c
_journal_year 2005
_chemical_formula_moiety 'C16 H34 O4 S Zr'
_chemical_formula_sum 'C16 H34 O4 S Zr'
_chemical_formula_weight 413.71
_space_group_IT_number 2
_space_group_name_Hall '-P 1'
_space_group_name_H-M_alt 'P -1'
_symmetry_cell_setting triclinic
_symmetry_Int_Tables_number 2
_symmetry_space_group_name_Hall '-P 1'
_symmetry_space_group_name_H-M 'P -1'
_cell_angle_alpha 81.6410(10)
_cell_angle_beta 77.779(2)
_cell_angle_gamma 84.072(2)
_cell_formula_units_Z 8
_cell_length_a 10.3427(3)
_cell_length_b 19.0944(6)
_cell_length_c 21.5341(7)
_cell_measurement_temperature 100
_cell_volume 4100.6(2)
_diffrn_ambient_temperature 100
_exptl_crystal_density_diffrn 1.340
_cod_depositor_comments
;
The following automatic conversions were performed:
'_geom_bond_publ_flag' value 'N' changed to 'n' according to
'/home/saulius/struct/CIF-dictionaries/cif_core.dic' dictionary named
'cif_core.dic' version 2.4.1 from 2010-06-29 (144 times).

Automatic conversion script
Id: cif_fix_enum 1527 2010-12-29 10:47:43Z saulius 
;
_cod_database_code 4061700

loop_
_symmetry_equiv_pos_as_xyz
'x, y, z'
'-x, -y, -z'

loop_
_atom_site_label
_atom_site_type_symbol
_atom_site_fract_x
_atom_site_fract_y
_atom_site_fract_z
_atom_site_U_iso_or_equiv
_atom_site_adp_type
_atom_site_occupancy
_atom_site_symmetry_multiplicity
_atom_site_calc_flag
_atom_site_refinement_flags
_atom_site_disorder_assembly
_atom_site_disorder_group
Zr1A Zr 0.81723(4) 0.19076(2) 0.34157(2) 0.01847(10) Uani 1 1 d . . .
Zr2A Zr 0.89110(4) 0.34074(2) 0.37586(2) 0.01931(10) Uani 1 1 d . . .
S2A S 1.1743(2) 0.19292(12) 0.47785(10) 0.0289(6) Uani 0.638(4) 1 d P . .
S5A S 0.57206(13) 0.24185(8) 0.31855(7) 0.0313(3) Uani 1 1 d . . .
C1A C 0.7296(7) 0.4148(3) 0.2461(3) 0.0390(14) Uani 1 1 d . . .
H1A1 H 0.6633 0.4216 0.2851 0.059 Uiso 1 1 calc R . .
H1A2 H 0.6931 0.4355 0.2085 0.059 Uiso 1 1 calc R . .
H1A3 H 0.8093 0.4383 0.2466 0.059 Uiso 1 1 calc R . .
C2A C 0.8670(6) 0.3267(4) 0.1824(3) 0.0409(15) Uani 1 1 d . . .
H2A1 H 0.8916 0.2761 0.1796 0.061 Uiso 1 1 calc R . .
H2A2 H 0.9461 0.3507 0.1829 0.061 Uiso 1 1 calc R . .
H2A3 H 0.8290 0.3478 0.1454 0.061 Uiso 1 1 calc R . .
O3A O 0.8235(3) 0.30427(18) 0.29682(16) 0.0230(7) Uani 1 1 d . . .
C3A C 0.7656(6) 0.3352(3) 0.2434(3) 0.0313(12) Uani 1 1 d . . .
C4A C 0.6376(6) 0.2971(3) 0.2444(3) 0.0361(13) Uani 1 1 d . . .
H4A1 H 0.6573 0.2671 0.2093 0.043 Uiso 1 1 calc R . .
H4A2 H 0.5672 0.3339 0.2350 0.043 Uiso 1 1 calc R . .
C6A C 0.5323(5) 0.3010(3) 0.3804(3) 0.0328(12) Uani 1 1 d . . .
H6A1 H 0.5689 0.3475 0.3633 0.039 Uiso 1 1 calc R . .
H6A2 H 0.4348 0.3091 0.3937 0.039 Uiso 1 1 calc R . .
O7A O 0.7330(3) 0.25564(18) 0.41744(15) 0.0214(7) Uani 1 1 d . . .
C7A C 0.5926(5) 0.2671(3) 0.4390(2) 0.0248(10) Uani 1 1 d . . .
C8A C 0.5316(5) 0.1973(3) 0.4683(3) 0.0345(13) Uani 1 1 d . . .
H8A1 H 0.5494 0.1642 0.4362 0.052 Uiso 1 1 calc R . .
H8A2 H 0.4355 0.2062 0.4824 0.052 Uiso 1 1 calc R . .
H8A3 H 0.5707 0.1766 0.5051 0.052 Uiso 1 1 calc R . .
C9A C 0.5627(6) 0.3179(3) 0.4898(3) 0.0356(13) Uani 1 1 d . . .
H9A1 H 0.6001 0.3633 0.4715 0.053 Uiso 1 1 calc R . .
H9A2 H 0.6023 0.2972 0.5264 0.053 Uiso 1 1 calc R . .
H9A3 H 0.4664 0.3257 0.5039 0.053 Uiso 1 1 calc R . .
O10A O 0.8531(3) 0.15820(19) 0.25711(16) 0.0240(7) Uani 1 1 d . . .
C10A C 0.8504(6) 0.1084(3) 0.2140(3) 0.0323(12) Uani 1 1 d . . .
C11A C 0.9691(7) 0.0545(4) 0.2165(3) 0.0497(17) Uani 1 1 d . . .
H11A H 1.0512 0.0789 0.2028 0.074 Uiso 1 1 calc R . .
H11B H 0.9687 0.0191 0.1879 0.074 Uiso 1 1 calc R . .
H11C H 0.9640 0.0309 0.2604 0.074 Uiso 1 1 calc R . .
C12A C 0.7213(7) 0.0726(4) 0.2344(4) 0.057(2) Uani 1 1 d . . .
H12A H 0.6467 0.1083 0.2320 0.085 Uiso 1 1 calc R . .
H12B H 0.7138 0.0492 0.2785 0.085 Uiso 1 1 calc R . .
H12C H 0.7199 0.0372 0.2059 0.085 Uiso 1 1 calc R . .
C13A C 0.8608(8) 0.1477(4) 0.1454(3) 0.0523(18) Uani 1 1 d . . .
H13A H 0.9442 0.1709 0.1325 0.078 Uiso 1 1 calc R . .
H13B H 0.7860 0.1835 0.1443 0.078 Uiso 1 1 calc R . .
H13C H 0.8588 0.1136 0.1158 0.078 Uiso 1 1 calc R . .
O20A O 0.7904(3) 0.09950(18) 0.39225(16) 0.0245(7) Uani 1 1 d . . .
C20A C 0.7778(6) 0.0332(3) 0.4324(3) 0.0340(13) Uani 1 1 d . . .
C21A C 0.6448(7) 0.0058(4) 0.4302(4) 0.063(2) Uani 1 1 d . . .
H21A H 0.6433 -0.0007 0.3860 0.094 Uiso 1 1 calc R . .
H21B H 0.5723 0.0403 0.4454 0.094 Uiso 1 1 calc R . .
H21C H 0.6339 -0.0397 0.4577 0.094 Uiso 1 1 calc R . .
C22A C 0.8908(7) -0.0199(3) 0.4071(3) 0.0418(15) Uani 1 1 d . . .
H22A H 0.8861 -0.0267 0.3635 0.063 Uiso 1 1 calc R . .
H22B H 0.8828 -0.0653 0.4349 0.063 Uiso 1 1 calc R . .
H22C H 0.9760 -0.0015 0.4069 0.063 Uiso 1 1 calc R . .
C23A C 0.7860(9) 0.0437(4) 0.4995(3) 0.066(3) Uani 1 1 d . . .
H23A H 0.8721 0.0612 0.4990 0.099 Uiso 1 1 calc R . .
H23B H 0.7766 -0.0016 0.5274 0.099 Uiso 1 1 calc R . .
H23C H 0.7148 0.0784 0.5156 0.099 Uiso 1 1 calc R . .
O30A O 0.9821(3) 0.22418(18) 0.36420(15) 0.0202(7) Uani 1 1 d . . .
C30A C 1.1196(5) 0.1974(3) 0.3504(3) 0.0251(10) Uani 1 1 d . . .
C31A C 1.1963(5) 0.2289(3) 0.3922(3) 0.0318(12) Uani 1 1 d . . .
H31A H 1.1713 0.2805 0.3895 0.038 Uiso 1 1 calc R . .
H31B H 1.2920 0.2229 0.3731 0.038 Uiso 1 1 calc R . .
C32A C 1.1262(6) 0.1166(3) 0.3652(3) 0.0397(15) Uani 1 1 d . . .
H32A H 1.0904 0.1032 0.4109 0.060 Uiso 1 1 calc R . .
H32B H 1.2186 0.0974 0.3548 0.060 Uiso 1 1 calc R . .
H32C H 1.0737 0.0974 0.3396 0.060 Uiso 1 1 calc R . .
C33A C 1.1750(6) 0.2200(4) 0.2798(3) 0.0383(14) Uani 1 1 d . . .
H33A H 1.1701 0.2720 0.2713 0.057 Uiso 1 1 calc R . .
H33B H 1.1228 0.2014 0.2536 0.057 Uiso 1 1 calc R . .
H33C H 1.2677 0.2013 0.2690 0.057 Uiso 1 1 calc R . .
O40A O 0.9441(3) 0.33011(19) 0.45786(16) 0.0253(7) Uani 1 1 d . . .
C40A C 0.9741(6) 0.3056(3) 0.5188(3) 0.0347(13) Uani 1 1 d . . .
C41A C 1.0042(8) 0.2246(4) 0.5206(4) 0.063(2) Uani 1 1 d . . .
H41A H 0.9374 0.2059 0.5017 0.076 Uiso 1 1 calc R . .
H41B H 0.9922 0.2033 0.5660 0.076 Uiso 1 1 calc R . .
C42A C 0.8566(8) 0.3235(6) 0.5693(3) 0.086(4) Uani 1 1 d . . .
H42A H 0.7800 0.3003 0.5640 0.129 Uiso 1 1 calc R . .
H42B H 0.8363 0.3750 0.5651 0.129 Uiso 1 1 calc R . .
H42C H 0.8765 0.3068 0.6117 0.129 Uiso 1 1 calc R . .
C43A C 1.0955(7) 0.3405(4) 0.5245(3) 0.0518(18) Uani 1 1 d . . .
H43A H 1.1706 0.3274 0.4911 0.078 Uiso 1 1 calc R . .
H43B H 1.1171 0.3246 0.5667 0.078 Uiso 1 1 calc R . .
H43C H 1.0773 0.3922 0.5194 0.078 Uiso 1 1 calc R . .
O50A O 1.0452(3) 0.38390(19) 0.32049(17) 0.0278(8) Uani 1 1 d . A .
C50A C 1.1415(5) 0.4348(3) 0.2971(3) 0.0356(13) Uani 1 1 d . . .
C54A C 1.1655(11) 0.4687(6) 0.3570(5) 0.050(3) Uiso 0.638(4) 1 d P A 2
H54A H 1.1948 0.4310 0.3881 0.074 Uiso 0.638(4) 1 calc PR A 2
H54B H 1.0826 0.4932 0.3771 0.074 Uiso 0.638(4) 1 calc PR A 2
H54C H 1.2338 0.5027 0.3423 0.074 Uiso 0.638(4) 1 calc PR A 2
C55A C 1.2753(10) 0.3974(6) 0.2706(5) 0.046(2) Uiso 0.638(4) 1 d P A 2
H55A H 1.3007 0.3607 0.3036 0.069 Uiso 0.638(4) 1 calc PR A 2
H55B H 1.3427 0.4320 0.2579 0.069 Uiso 0.638(4) 1 calc PR A 2
H55C H 1.2684 0.3753 0.2331 0.069 Uiso 0.638(4) 1 calc PR A 2
C56A C 1.0977(10) 0.4903(6) 0.2503(5) 0.044(2) Uiso 0.638(4) 1 d P A 2
H56A H 1.0126 0.5134 0.2696 0.067 Uiso 0.638(4) 1 calc PR A 2
H56B H 1.0871 0.4693 0.2129 0.067 Uiso 0.638(4) 1 calc PR A 2
H56C H 1.1639 0.5256 0.2369 0.067 Uiso 0.638(4) 1 calc PR A 2
O60A O 0.7659(4) 0.42397(19) 0.38517(17) 0.0274(8) Uani 1 1 d . . .
C60A C 0.7173(6) 0.4921(3) 0.4031(3) 0.0346(13) Uani 1 1 d . A .
C61A C 0.7913(7) 0.5497(3) 0.3555(3) 0.0474(16) Uani 1 1 d . . .
H61A H 0.7518 0.5969 0.3667 0.057 Uiso 1 1 calc R B 1
H61B H 0.7780 0.5458 0.3120 0.057 Uiso 1 1 calc R B 1
C62A C 0.5681(6) 0.5029(4) 0.4009(4) 0.0506(18) Uani 1 1 d . . .
H62A H 0.5565 0.5006 0.3573 0.076 Uiso 1 1 calc R A .
H62B H 0.5326 0.5494 0.4137 0.076 Uiso 1 1 calc R . .
H62C H 0.5207 0.4656 0.4304 0.076 Uiso 1 1 calc R . .
C63A C 0.7388(7) 0.4954(3) 0.4706(3) 0.0420(15) Uani 1 1 d . . .
H63A H 0.8339 0.4883 0.4710 0.063 Uiso 1 1 calc R A .
H63B H 0.6920 0.4582 0.5005 0.063 Uiso 1 1 calc R . .
H63C H 0.7044 0.5419 0.4837 0.063 Uiso 1 1 calc R . .
Zr1B Zr 0.43851(5) 0.17970(3) -0.18986(2) 0.02066(11) Uani 1 1 d . . .
Zr2B Zr 0.43637(5) 0.27101(3) -0.07290(2) 0.02135(11) Uani 1 1 d . . .
S2B S 0.5496(3) 0.33908(14) 0.07591(11) 0.0739(6) Uani 1 1 d . . .
C1B C 0.1177(5) 0.1850(3) -0.0124(3) 0.0324(12) Uani 1 1 d . . .
H1B1 H 0.1710 0.2024 0.0139 0.049 Uiso 1 1 calc R . .
H1B2 H 0.0614 0.1491 0.0139 0.049 Uiso 1 1 calc R . .
H1B3 H 0.0617 0.2246 -0.0295 0.049 Uiso 1 1 calc R . .
C2B C 0.1230(5) 0.1250(3) -0.1082(3) 0.0320(12) Uani 1 1 d . . .
H2B1 H 0.1803 0.1039 -0.1442 0.048 Uiso 1 1 calc R . .
H2B2 H 0.0664 0.1647 -0.1246 0.048 Uiso 1 1 calc R . .
H2B3 H 0.0673 0.0890 -0.0814 0.048 Uiso 1 1 calc R . .
O3B O 0.2921(3) 0.20333(18) -0.10631(15) 0.0215(7) Uani 1 1 d . . .
C3B C 0.2095(5) 0.1521(3) -0.0678(2) 0.0244(10) Uani 1 1 d . . .
C4B C 0.2997(5) 0.0904(3) -0.0420(2) 0.0271(11) Uani 1 1 d . . .
H4B1 H 0.2449 0.0535 -0.0150 0.033 Uiso 1 1 calc R . .
H4B2 H 0.3536 0.1079 -0.0154 0.033 Uiso 1 1 calc R . .
S5B S 0.40870(13) 0.05262(7) -0.10990(6) 0.0271(3) Uani 1 1 d . . .
C6B C 0.5735(5) 0.0458(3) -0.0915(3) 0.0331(12) Uani 1 1 d . . .
H6B1 H 0.5706 0.0166 -0.0493 0.040 Uiso 1 1 calc R . .
H6B2 H 0.6348 0.0198 -0.1238 0.040 Uiso 1 1 calc R . .
O7B O 0.5498(3) 0.17539(19) -0.11002(16) 0.0235(7) Uani 1 1 d . . .
C7B C 0.6336(5) 0.1170(3) -0.0894(3) 0.0292(11) Uani 1 1 d . . .
C8B C 0.6476(6) 0.1203(3) -0.0205(3) 0.0407(15) Uani 1 1 d . . .
H8B1 H 0.5602 0.1181 0.0080 0.061 Uiso 1 1 calc R . .
H8B2 H 0.6850 0.1648 -0.0183 0.061 Uiso 1 1 calc R . .
H8B3 H 0.7067 0.0800 -0.0070 0.061 Uiso 1 1 calc R . .
C9B C 0.7704(5) 0.1196(4) -0.1328(3) 0.0399(14) Uani 1 1 d . . .
H9B1 H 0.7626 0.1179 -0.1771 0.060 Uiso 1 1 calc R . .
H9B2 H 0.8282 0.0789 -0.1190 0.060 Uiso 1 1 calc R . .
H9B3 H 0.8086 0.1637 -0.1301 0.060 Uiso 1 1 calc R . .
O10B O 0.3051(4) 0.35085(19) -0.06896(18) 0.0288(8) Uani 1 1 d . . .
C10B C 0.2042(6) 0.4060(3) -0.0754(3) 0.0328(12) Uani 1 1 d . . .
C11B C 0.2623(7) 0.4763(3) -0.0795(3) 0.0483(17) Uani 1 1 d . . .
H11D H 0.2943 0.4784 -0.0402 0.072 Uiso 1 1 calc R . .
H11E H 0.1940 0.5150 -0.0848 0.072 Uiso 1 1 calc R . .
H11F H 0.3364 0.4810 -0.1164 0.072 Uiso 1 1 calc R . .
C12B C 0.1537(6) 0.4001(4) -0.1355(3) 0.0456(16) Uani 1 1 d . . .
H12D H 0.1168 0.3540 -0.1314 0.068 Uiso 1 1 calc R . .
H12E H 0.2271 0.4043 -0.1726 0.068 Uiso 1 1 calc R . .
H12F H 0.0845 0.4382 -0.1412 0.068 Uiso 1 1 calc R . .
C13B C 0.0913(6) 0.3971(3) -0.0167(3) 0.0393(14) Uani 1 1 d . . .
H13D H 0.0537 0.3515 -0.0143 0.059 Uiso 1 1 calc R . .
H13E H 0.0222 0.4358 -0.0203 0.059 Uiso 1 1 calc R . .
H13F H 0.1258 0.3983 0.0222 0.059 Uiso 1 1 calc R . .
O20B O 0.3982(4) 0.2278(2) 0.01655(16) 0.0276(8) Uani 1 1 d . . .
C20B C 0.3705(6) 0.2268(3) 0.0842(3) 0.0380(14) Uani 1 1 d . . .
C21B C 0.4956(8) 0.2439(5) 0.1062(4) 0.062(2) Uani 1 1 d . . .
H21D H 0.5699 0.2096 0.0910 0.075 Uiso 1 1 calc R . .
H21E H 0.4785 0.2372 0.1536 0.075 Uiso 1 1 calc R . .
C22B C 0.3340(9) 0.1535(4) 0.1151(3) 0.064(2) Uani 1 1 d . . .
H22D H 0.4075 0.1187 0.1018 0.095 Uiso 1 1 calc R . .
H22E H 0.2545 0.1423 0.1017 0.095 Uiso 1 1 calc R . .
H22F H 0.3163 0.1520 0.1618 0.095 Uiso 1 1 calc R . .
C23B C 0.2570(6) 0.2824(3) 0.1038(3) 0.0389(14) Uani 1 1 d . . .
H23D H 0.2823 0.3295 0.0831 0.058 Uiso 1 1 calc R . .
H23E H 0.2385 0.2817 0.1504 0.058 Uiso 1 1 calc R . .
H23F H 0.1774 0.2715 0.0902 0.058 Uiso 1 1 calc R . .
O30B O 0.5943(4) 0.3168(2) -0.07120(18) 0.0304(8) Uani 1 1 d . . .
C30B C 0.6804(7) 0.3568(4) -0.0500(4) 0.0536(19) Uani 1 1 d . . .
C31B C 0.7101(9) 0.3249(6) 0.0117(4) 0.083(3) Uani 1 1 d . . .
H31C H 0.7839 0.3479 0.0213 0.100 Uiso 1 1 calc R . .
H31D H 0.7362 0.2736 0.0111 0.100 Uiso 1 1 calc R . .
C32B C 0.6483(15) 0.4309(6) -0.0627(6) 0.132(6) Uani 1 1 d . . .
H32D H 0.6318 0.4423 -0.1064 0.198 Uiso 1 1 calc R . .
H32E H 0.7223 0.4568 -0.0585 0.198 Uiso 1 1 calc R . .
H32F H 0.5685 0.4448 -0.0321 0.198 Uiso 1 1 calc R . .
C33B C 0.8202(10) 0.3461(9) -0.0961(5) 0.137(6) Uani 1 1 d . . .
H33D H 0.8525 0.2960 -0.0910 0.205 Uiso 1 1 calc R . .
H33E H 0.8834 0.3749 -0.0852 0.205 Uiso 1 1 calc R . .
H33F H 0.8112 0.3609 -0.1406 0.205 Uiso 1 1 calc R . .
O40B O 0.3092(4) 0.1848(2) -0.24366(17) 0.0299(8) Uani 1 1 d . . .
C40B C 0.2147(6) 0.2037(3) -0.2844(3) 0.0349(13) Uani 1 1 d . . .
C41B C 0.1301(7) 0.2684(4) -0.2629(3) 0.0451(16) Uani 1 1 d . . .
H41C H 0.1858 0.3083 -0.2687 0.068 Uiso 1 1 calc R . .
H41D H 0.0885 0.2583 -0.2175 0.068 Uiso 1 1 calc R . .
H41E H 0.0612 0.2806 -0.2884 0.068 Uiso 1 1 calc R . .
C42B C 0.1308(8) 0.1406(4) -0.2771(4) 0.057(2) Uani 1 1 d . . .
H42D H 0.1878 0.0994 -0.2914 0.086 Uiso 1 1 calc R . .
H42E H 0.0627 0.1525 -0.3031 0.086 Uiso 1 1 calc R . .
H42F H 0.0881 0.1294 -0.2320 0.086 Uiso 1 1 calc R . .
C43B C 0.2885(8) 0.2182(4) -0.3536(3) 0.062(2) Uani 1 1 d . . .
H43D H 0.3421 0.1753 -0.3661 0.094 Uiso 1 1 calc R . .
H43E H 0.3465 0.2568 -0.3576 0.094 Uiso 1 1 calc R . .
H43F H 0.2244 0.2320 -0.3816 0.094 Uiso 1 1 calc R . .
O50B O 0.4722(3) 0.28329(18) -0.18625(16) 0.0229(7) Uani 1 1 d . . .
C50B C 0.5588(5) 0.3281(3) -0.2342(3) 0.0281(11) Uani 1 1 d . . .
C51B C 0.5258(6) 0.3239(4) -0.2997(3) 0.0410(15) Uani 1 1 d . . .
H51C H 0.5423 0.2748 -0.3094 0.062 Uiso 1 1 calc R . .
H51D H 0.5819 0.3546 -0.3328 0.062 Uiso 1 1 calc R . .
H51E H 0.4323 0.3396 -0.2988 0.062 Uiso 1 1 calc R . .
C52B C 0.7032(6) 0.3003(4) -0.2347(3) 0.0442(16) Uani 1 1 d . . .
H52D H 0.7166 0.2515 -0.2453 0.066 Uiso 1 1 calc R . .
H52E H 0.7234 0.3011 -0.1924 0.066 Uiso 1 1 calc R . .
H52F H 0.7621 0.3304 -0.2669 0.066 Uiso 1 1 calc R . .
C53B C 0.5344(6) 0.4038(3) -0.2180(3) 0.0369(13) Uani 1 1 d . . .
H53D H 0.4417 0.4206 -0.2182 0.055 Uiso 1 1 calc R . .
H53E H 0.5928 0.4345 -0.2500 0.055 Uiso 1 1 calc R . .
H53F H 0.5531 0.4053 -0.1755 0.055 Uiso 1 1 calc R . .
O60B O 0.5846(4) 0.1292(2) -0.24214(18) 0.0350(9) Uani 1 1 d . C .
C60B C 0.6452(6) 0.0852(4) -0.2903(3) 0.0483(18) Uani 1 1 d . . .
C61B C 0.5551(13) 0.0436(8) -0.3004(7) 0.041(3) Uani 0.50 1 d P C 1
H61C H 0.4741 0.0729 -0.3066 0.061 Uiso 0.50 1 calc PR C 1
H61D H 0.5340 0.0075 -0.2633 0.061 Uiso 0.50 1 calc PR C 1
H61E H 0.5919 0.0203 -0.3387 0.061 Uiso 0.50 1 calc PR C 1
C62B C 0.685(2) 0.1462(8) -0.3539(6) 0.075(6) Uani 0.50 1 d P C 1
H62D H 0.7510 0.1754 -0.3464 0.112 Uiso 0.50 1 calc PR C 1
H62E H 0.6049 0.1765 -0.3606 0.112 Uiso 0.50 1 calc PR C 1
H62F H 0.7209 0.1225 -0.3920 0.112 Uiso 0.50 1 calc PR C 1
C63B C 0.7781(12) 0.0536(8) -0.2775(6) 0.043(3) Uani 0.50 1 d P C 1
H63D H 0.8287 0.0912 -0.2700 0.064 Uiso 0.50 1 calc PR C 1
H63E H 0.8272 0.0312 -0.3145 0.064 Uiso 0.50 1 calc PR C 1
H63F H 0.7650 0.0180 -0.2395 0.064 Uiso 0.50 1 calc PR C 1
C64B C 0.6508(15) -0.0008(8) -0.2509(8) 0.058(4) Uani 0.50 1 d P C 2
H64A H 0.5611 -0.0124 -0.2289 0.087 Uiso 0.50 1 calc PR C 2
H64B H 0.7081 -0.0044 -0.2195 0.087 Uiso 0.50 1 calc PR C 2
H64C H 0.6863 -0.0340 -0.2821 0.087 Uiso 0.50 1 calc PR C 2
C65B C 0.7739(12) 0.0991(9) -0.3204(7) 0.051(4) Uani 0.50 1 d P C 2
H65A H 0.8249 0.1051 -0.2883 0.077 Uiso 0.50 1 calc PR C 2
H65B H 0.7725 0.1427 -0.3507 0.077 Uiso 0.50 1 calc PR C 2
H65C H 0.8153 0.0594 -0.3436 0.077 Uiso 0.50 1 calc PR C 2
C66B C 0.5510(15) 0.0751(11) -0.3361(7) 0.058(5) Uani 0.50 1 d P C 2
H66A H 0.4621 0.0667 -0.3109 0.087 Uiso 0.50 1 calc PR C 2
H66B H 0.5858 0.0343 -0.3592 0.087 Uiso 0.50 1 calc PR C 2
H66C H 0.5462 0.1179 -0.3669 0.087 Uiso 0.50 1 calc PR C 2

loop_
_atom_site_aniso_label
_atom_site_aniso_U_11
_atom_site_aniso_U_22
_atom_site_aniso_U_33
_atom_site_aniso_U_23
_atom_site_aniso_U_13
_atom_site_aniso_U_12
Zr1A 0.0182(2) 0.0182(2) 0.0191(2) -0.00326(17) -0.00297(17) -0.00224(17)
Zr2A 0.0203(2) 0.0160(2) 0.0209(2) -0.00190(17) -0.00237(17) -0.00233(16)
S2A 0.0212(10) 0.0393(13) 0.0241(10) 0.0023(9) -0.0077(8) 0.0057(8)
S5A 0.0226(6) 0.0357(8) 0.0386(7) -0.0088(6) -0.0109(6) 0.0001(5)
C1A 0.052(4) 0.029(3) 0.036(3) 0.002(2) -0.017(3) 0.008(3)
C2A 0.058(4) 0.042(4) 0.021(3) 0.003(2) -0.008(3) -0.006(3)
O3A 0.0254(18) 0.0224(18) 0.0221(17) -0.0007(14) -0.0077(14) -0.0021(14)
C3A 0.039(3) 0.031(3) 0.025(3) 0.002(2) -0.012(2) 0.001(2)
C4A 0.042(3) 0.037(3) 0.031(3) -0.003(2) -0.013(3) -0.002(3)
C6A 0.024(3) 0.035(3) 0.038(3) -0.007(2) -0.004(2) 0.002(2)
O7A 0.0159(16) 0.0267(18) 0.0202(16) -0.0035(14) -0.0001(13) -0.0019(13)
C7A 0.018(2) 0.023(2) 0.032(3) -0.010(2) 0.002(2) -0.0020(18)
C8A 0.026(3) 0.031(3) 0.041(3) -0.007(2) 0.008(2) -0.007(2)
C9A 0.034(3) 0.034(3) 0.034(3) -0.008(2) 0.006(2) -0.003(2)
O10A 0.0286(18) 0.0249(18) 0.0202(16) -0.0077(14) -0.0035(14) -0.0059(14)
C10A 0.036(3) 0.034(3) 0.026(3) -0.012(2) 0.002(2) -0.006(2)
C11A 0.064(4) 0.039(4) 0.048(4) -0.021(3) -0.009(3) 0.005(3)
C12A 0.053(4) 0.062(5) 0.062(5) -0.037(4) 0.001(4) -0.020(4)
C13A 0.074(5) 0.056(5) 0.027(3) -0.014(3) -0.004(3) -0.005(4)
O20A 0.0303(19) 0.0169(17) 0.0258(18) 0.0007(14) -0.0052(15) -0.0051(14)
C20A 0.049(3) 0.020(3) 0.029(3) 0.001(2) -0.001(2) -0.003(2)
C21A 0.054(4) 0.034(4) 0.087(6) 0.009(4) 0.009(4) -0.015(3)
C22A 0.059(4) 0.021(3) 0.039(3) -0.001(2) 0.003(3) -0.002(3)
C23A 0.130(7) 0.036(4) 0.021(3) -0.003(3) -0.006(4) 0.028(4)
O30A 0.0182(16) 0.0205(17) 0.0213(16) -0.0029(13) -0.0023(13) -0.0023(13)
C30A 0.017(2) 0.024(3) 0.036(3) -0.007(2) -0.006(2) 0.0005(18)
C31A 0.023(3) 0.033(3) 0.041(3) -0.002(2) -0.010(2) -0.005(2)
C32A 0.027(3) 0.025(3) 0.071(4) -0.013(3) -0.015(3) 0.002(2)
C33A 0.029(3) 0.047(4) 0.036(3) -0.013(3) 0.006(2) -0.008(3)
O40A 0.0323(19) 0.0227(18) 0.0241(17) -0.0039(14) -0.0110(15) -0.0039(14)
C40A 0.042(3) 0.034(3) 0.032(3) 0.000(2) -0.018(3) -0.004(2)
C41A 0.093(6) 0.036(4) 0.074(5) 0.013(4) -0.054(5) -0.019(4)
C42A 0.061(5) 0.162(11) 0.023(3) -0.002(5) -0.002(3) 0.012(6)
C43A 0.065(5) 0.059(5) 0.041(4) 0.000(3) -0.029(3) -0.024(4)
O50A 0.0271(19) 0.0209(18) 0.0316(19) 0.0014(15) 0.0008(15) -0.0052(14)
C50A 0.025(3) 0.028(3) 0.044(3) 0.005(3) 0.010(2) -0.008(2)
O60A 0.032(2) 0.0164(17) 0.0303(19) -0.0001(14) -0.0027(15) 0.0024(14)
C60A 0.039(3) 0.018(3) 0.044(3) -0.008(2) -0.001(3) 0.001(2)
C61A 0.065(4) 0.022(3) 0.050(4) 0.001(3) -0.008(3) 0.001(3)
C62A 0.041(4) 0.042(4) 0.064(5) -0.011(3) -0.005(3) 0.014(3)
C63A 0.055(4) 0.024(3) 0.046(4) -0.015(3) -0.002(3) -0.001(3)
Zr1B 0.0220(2) 0.0215(2) 0.0180(2) -0.00145(17) -0.00422(18) -0.00034(17)
Zr2B 0.0218(2) 0.0210(2) 0.0219(2) -0.00387(18) -0.00495(18) -0.00178(18)
S2B 0.0968(17) 0.0755(16) 0.0557(12) -0.0132(11) -0.0158(12) -0.0274(13)
C1B 0.028(3) 0.036(3) 0.029(3) -0.008(2) 0.005(2) 0.000(2)
C2B 0.024(3) 0.036(3) 0.036(3) 0.001(2) -0.005(2) -0.013(2)
O3B 0.0211(17) 0.0209(17) 0.0215(16) -0.0006(13) -0.0033(13) -0.0019(13)
C3B 0.021(2) 0.027(3) 0.024(2) -0.001(2) -0.0024(19) -0.0072(19)
C4B 0.030(3) 0.025(3) 0.024(2) 0.001(2) -0.002(2) -0.002(2)
S5B 0.0328(7) 0.0213(6) 0.0277(6) -0.0049(5) -0.0067(5) -0.0008(5)
C6B 0.032(3) 0.025(3) 0.042(3) -0.005(2) -0.012(2) 0.009(2)
O7B 0.0213(17) 0.0247(18) 0.0240(17) -0.0001(14) -0.0065(14) 0.0004(14)
C7B 0.029(3) 0.033(3) 0.030(3) -0.010(2) -0.014(2) 0.006(2)
C8B 0.048(4) 0.044(4) 0.037(3) -0.012(3) -0.027(3) 0.014(3)
C9B 0.025(3) 0.043(4) 0.050(4) -0.004(3) -0.008(3) 0.003(2)
O10B 0.0289(19) 0.0218(19) 0.035(2) -0.0061(16) -0.0062(16) 0.0051(15)
C10B 0.036(3) 0.030(3) 0.033(3) -0.011(2) -0.009(2) 0.012(2)
C11B 0.070(5) 0.024(3) 0.052(4) -0.012(3) -0.014(4) 0.004(3)
C12B 0.042(4) 0.057(4) 0.040(3) -0.012(3) -0.016(3) 0.011(3)
C13B 0.039(3) 0.037(3) 0.040(3) -0.013(3) -0.006(3) 0.013(3)
O20B 0.033(2) 0.030(2) 0.0193(17) -0.0046(15) -0.0050(15) -0.0007(15)
C20B 0.051(4) 0.043(4) 0.020(2) -0.012(2) -0.008(2) 0.010(3)
C21B 0.071(5) 0.080(6) 0.047(4) -0.029(4) -0.033(4) 0.019(4)
C22B 0.109(7) 0.048(4) 0.021(3) -0.001(3) 0.002(4) 0.016(4)
C23B 0.048(4) 0.042(4) 0.026(3) -0.010(3) -0.005(3) 0.003(3)
O30B 0.031(2) 0.031(2) 0.034(2) -0.0076(17) -0.0111(16) -0.0090(16)
C30B 0.058(4) 0.050(4) 0.064(5) 0.003(4) -0.035(4) -0.025(3)
C31B 0.094(7) 0.118(8) 0.057(5) 0.008(5) -0.047(5) -0.057(6)
C32B 0.246(16) 0.078(8) 0.118(9) 0.021(7) -0.126(11) -0.086(9)
C33B 0.096(8) 0.282(19) 0.056(6) -0.032(8) -0.008(5) -0.118(10)
O40B 0.035(2) 0.034(2) 0.0254(18) -0.0102(16) -0.0146(16) 0.0032(16)
C40B 0.045(3) 0.031(3) 0.034(3) -0.006(2) -0.020(3) -0.002(2)
C41B 0.049(4) 0.037(4) 0.050(4) -0.006(3) -0.017(3) 0.012(3)
C42B 0.071(5) 0.048(4) 0.071(5) -0.018(4) -0.048(4) -0.007(4)
C43B 0.094(6) 0.061(5) 0.033(3) -0.002(3) -0.025(4) 0.015(4)
O50B 0.0226(17) 0.0189(17) 0.0250(17) 0.0018(14) -0.0029(14) -0.0027(13)
C50B 0.027(3) 0.024(3) 0.029(3) 0.003(2) 0.001(2) -0.004(2)
C51B 0.044(4) 0.046(4) 0.027(3) 0.002(3) 0.007(3) -0.009(3)
C52B 0.027(3) 0.053(4) 0.047(4) 0.004(3) 0.001(3) -0.007(3)
C53B 0.041(3) 0.026(3) 0.041(3) 0.005(2) -0.002(3) -0.013(2)
O60B 0.029(2) 0.047(3) 0.0254(19) -0.0114(17) 0.0027(16) 0.0070(17)
C60B 0.041(4) 0.075(5) 0.032(3) -0.031(3) -0.008(3) 0.018(3)
C61B 0.034(7) 0.048(8) 0.049(8) -0.036(7) -0.009(7) 0.001(6)
C62B 0.141(16) 0.036(8) 0.029(7) -0.018(6) 0.027(8) 0.005(9)
C63B 0.039(7) 0.048(8) 0.041(7) -0.025(6) 0.003(6) 0.002(6)
C64B 0.049(8) 0.059(10) 0.067(10) -0.028(8) -0.010(7) 0.014(7)
C65B 0.027(6) 0.076(11) 0.047(8) -0.024(8) 0.007(6) 0.006(6)
C66B 0.045(8) 0.101(15) 0.038(8) -0.047(9) -0.011(7) 0.009(9)

loop_
_geom_bond_atom_site_label_1
_geom_bond_atom_site_label_2
_geom_bond_distance
_geom_bond_site_symmetry_2
_geom_bond_publ_flag
Zr1A O20A 1.930(3) . ?
Zr1A O10A 1.956(3) . ?
Zr1A O30A 2.054(3) . ?
Zr1A O7A 2.174(3) . ?
Zr1A O3A 2.242(3) . ?
Zr1A S5A 2.7401(13) . ?
Zr1A Zr2A 3.2613(7) . ?
Zr2A O40A 1.935(3) . ?
Zr2A O60A 1.950(3) . ?
Zr2A O50A 1.955(3) . ?
Zr2A O3A 2.195(3) . ?
Zr2A O30A 2.352(3) . ?
Zr2A O7A 2.371(3) . ?
S2A C31A 1.846(6) . ?
S2A C41A 1.888(9) . ?
S5A C4A 1.823(6) . ?
S5A C6A 1.826(6) . ?
C1A C3A 1.534(8) . ?
C1A H1A1 0.9800 . n
C1A H1A2 0.9800 . n
C1A H1A3 0.9800 . n
C2A C3A 1.515(8) . ?
C2A H2A1 0.9800 . n
C2A H2A2 0.9800 . n
C2A H2A3 0.9800 . n
O3A C3A 1.432(6) . ?
C3A C4A 1.570(8) . ?
C4A H4A1 0.9900 . n
C4A H4A2 0.9900 . n
C6A C7A 1.553(7) . ?
C6A H6A1 0.9900 . n
C6A H6A2 0.9900 . n
O7A C7A 1.432(6) . ?
C7A C9A 1.527(8) . ?
C7A C8A 1.529(7) . ?
C8A H8A1 0.9800 . n
C8A H8A2 0.9800 . n
C8A H8A3 0.9800 . n
C9A H9A1 0.9800 . n
C9A H9A2 0.9800 . n
C9A H9A3 0.9800 . n
O10A C10A 1.429(6) . ?
C10A C12A 1.514(9) . ?
C10A C11A 1.523(8) . ?
C10A C13A 1.544(8) . ?
C11A H11A 0.9800 . n
C11A H11B 0.9800 . n
C11A H11C 0.9800 . n
C12A H12A 0.9800 . n
C12A H12B 0.9800 . n
C12A H12C 0.9800 . n
C13A H13A 0.9800 . n
C13A H13B 0.9800 . n
C13A H13C 0.9800 . n
O20A C20A 1.427(6) . ?
C20A C23A 1.508(8) . ?
C20A C22A 1.528(8) . ?
C20A C21A 1.533(9) . ?
C21A H21A 0.9800 . n
C21A H21B 0.9800 . n
C21A H21C 0.9800 . n
C22A H22A 0.9800 . n
C22A H22B 0.9800 . n
C22A H22C 0.9800 . n
C23A H23A 0.9800 . n
C23A H23B 0.9800 . n
C23A H23C 0.9800 . n
O30A C30A 1.445(6) . ?
C30A C33A 1.522(8) . ?
C30A C32A 1.526(8) . ?
C30A C31A 1.537(7) . ?
C31A H31A 0.9900 . n
C31A H31B 0.9900 . n
C32A H32A 0.9800 . n
C32A H32B 0.9800 . n
C32A H32C 0.9800 . n
C33A H33A 0.9800 . n
C33A H33B 0.9800 . n
C33A H33C 0.9800 . n
O40A C40A 1.414(6) . ?
C40A C42A 1.496(10) . ?
C40A C43A 1.516(8) . ?
C40A C41A 1.543(9) . ?
C41A H41A 0.9900 . n
C41A H41B 0.9900 . n
C42A H42A 0.9800 . n
C42A H42B 0.9800 . n
C42A H42C 0.9800 . n
C43A H43A 0.9800 . n
C43A H43B 0.9800 . n
C43A H43C 0.9800 . n
O50A C50A 1.426(6) . ?
C50A C53A 1.356(18) . ?
C50A C56A 1.459(11) . ?
C50A C55A 1.527(11) . ?
C50A C54A 1.598(13) . ?
C54A H54A 0.9800 . n
C54A H54B 0.9800 . n
C54A H54C 0.9800 . n
C55A H55A 0.9800 . n
C55A H55B 0.9800 . n
C55A H55C 0.9800 . n
C56A H56A 0.9800 . n
C56A H56B 0.9800 . n
C56A H56C 0.9800 . n
O60A C60A 1.422(6) . ?
C60A C63A 1.529(9) . ?
C60A C61A 1.537(8) . ?
C60A C62A 1.544(9) . ?
C61A H61A 0.9900 . n
C61A H61B 0.9900 . n
C62A H62A 0.9800 . n
C62A H62B 0.9800 . n
C62A H62C 0.9800 . n
C63A H63A 0.9800 . n
C63A H63B 0.9800 . n
C63A H63C 0.9800 . n
Zr1B O40B 1.933(3) . ?
Zr1B O60B 1.943(4) . ?
Zr1B O50B 2.059(4) . ?
Zr1B O3B 2.162(3) . ?
Zr1B O7B 2.251(3) . ?
Zr1B S5B 2.7682(14) . ?
Zr1B Zr2B 3.2601(7) . ?
Zr2B O10B 1.933(3) . ?
Zr2B O30B 1.940(4) . ?
Zr2B O20B 1.957(3) . ?
Zr2B O7B 2.221(4) . ?
Zr2B O3B 2.353(3) . ?
Zr2B O50B 2.370(3) . ?
S2B C21B 1.936(9) . ?
S2B C31B 1.946(10) . ?
C1B C3B 1.528(7) . ?
C1B H1B1 0.9800 . n
C1B H1B2 0.9800 . n
C1B H1B3 0.9800 . n
C2B C3B 1.543(7) . ?
C2B H2B1 0.9800 . n
C2B H2B2 0.9800 . n
C2B H2B3 0.9800 . n
O3B C3B 1.419(6) . ?
C3B C4B 1.538(7) . ?
C4B S5B 1.836(5) . ?
C4B H4B1 0.9900 . n
C4B H4B2 0.9900 . n
S5B C6B 1.818(5) . ?
C6B C7B 1.562(8) . ?
C6B H6B1 0.9900 . n
C6B H6B2 0.9900 . n
O7B C7B 1.418(6) . ?
C7B C9B 1.522(8) . ?
C7B C8B 1.533(7) . ?
C8B H8B1 0.9800 . n
C8B H8B2 0.9800 . n
C8B H8B3 0.9800 . n
C9B H9B1 0.9800 . n
C9B H9B2 0.9800 . n
C9B H9B3 0.9800 . n
O10B C10B 1.417(6) . ?
C10B C11B 1.510(9) . ?
C10B C12B 1.517(8) . ?
C10B C13B 1.531(8) . ?
C11B H11D 0.9800 . n
C11B H11E 0.9800 . n
C11B H11F 0.9800 . n
C12B H12D 0.9800 . n
C12B H12E 0.9800 . n
C12B H12F 0.9800 . n
C13B H13D 0.9800 . n
C13B H13E 0.9800 . n
C13B H13F 0.9800 . n
O20B C20B 1.422(6) . ?
C20B C22B 1.508(10) . ?
C20B C23B 1.531(8) . ?
C20B C21B 1.547(10) . ?
C21B H21D 0.9900 . n
C21B H21E 0.9900 . n
C22B H22D 0.9800 . n
C22B H22E 0.9800 . n
C22B H22F 0.9800 . n
C23B H23D 0.9800 . n
C23B H23E 0.9800 . n
C23B H23F 0.9800 . n
O30B C30B 1.414(7) . ?
C30B C32B 1.421(13) . ?
C30B C31B 1.459(10) . ?
C30B C33B 1.584(13) . ?
C31B H31C 0.9900 . n
C31B H31D 0.9900 . n
C32B H32D 0.9800 . n
C32B H32E 0.9800 . n
C32B H32F 0.9800 . n
C33B H33D 0.9800 . n
C33B H33E 0.9800 . n
C33B H33F 0.9800 . n
O40B C40B 1.433(6) . ?
C40B C41B 1.508(8) . ?
C40B C43B 1.525(9) . ?
C40B C42B 1.527(9) . ?
C41B H41C 0.9800 . n
C41B H41D 0.9800 . n
C41B H41E 0.9800 . n
C42B H42D 0.9800 . n
C42B H42E 0.9800 . n
C42B H42F 0.9800 . n
C43B H43D 0.9800 . n
C43B H43E 0.9800 . n
C43B H43F 0.9800 . n
O50B C50B 1.452(6) . ?
C50B C53B 1.519(8) . ?
C50B C52B 1.531(7) . ?
C50B C51B 1.535(8) . ?
C51B H51C 0.9800 . n
C51B H51D 0.9800 . n
C51B H51E 0.9800 . n
C52B H52D 0.9800 . n
C52B H52E 0.9800 . n
C52B H52F 0.9800 . n
C53B H53D 0.9800 . n
C53B H53E 0.9800 . n
C53B H53F 0.9800 . n
O60B C60B 1.430(7) . ?
C60B C61B 1.355(15) . ?
C60B C65B 1.386(14) . ?
C60B C63B 1.508(14) . ?
C60B C66B 1.568(15) . ?
C60B C62B 1.672(16) . ?
C60B C64B 1.736(17) . ?
C61B H61C 0.9800 . n
C61B H61D 0.9800 . n
C61B H61E 0.9800 . n
C62B H62D 0.9800 . n
C62B H62E 0.9800 . n
C62B H62F 0.9800 . n
C63B H63D 0.9800 . n
C63B H63E 0.9800 . n
C63B H63F 0.9800 . n
C64B H64A 0.9800 . n
C64B H64B 0.9800 . n
C64B H64C 0.9800 . n
C65B H65A 0.9800 . n
C65B H65B 0.9800 . n
C65B H65C 0.9800 . n
C66B H66A 0.9800 . n
C66B H66B 0.9800 . n
C66B H66C 0.9800 . n
